data_7056732
loop_
_publ_author_name
'Shahsavari, Hamid R.'
'Babadi Aghakhanpour, Reza'
'Hossein-Abadi, Mojdeh'
'Golbon Haghighi, Mohsen'
'Notash, Behrouz'
'fereidoonnezhad, Masood'

_publ_section_title
;
 A New Approach to the Effects of Isocyanide (CN-R) Ligands on the
 Luminescence Properties of Cycloplatinated(II) Complexes
;
_journal_name_full 'New Journal of Chemistry'
_journal_paper_doi 10.1039/C7NJ03110F
_journal_year 2017
_chemical_formula_moiety 'C20 H18 N2 Pt'
_chemical_formula_sum 'C20 H18 N2 Pt'
_chemical_formula_weight 481.44
_chemical_melting_point 432
_chemical_name_systematic
; 
 ? 
;
_space_group_IT_number 15
_symmetry_cell_setting monoclinic
_symmetry_space_group_name_Hall '-C 2yc'
_symmetry_space_group_name_H-M 'C 1 2/c 1'
_atom_sites_solution_hydrogens geom
_atom_sites_solution_primary direct
_atom_sites_solution_secondary difmap
_audit_creation_method SHELXL-97
_audit_update_record
;
2017-08-18 deposited with the CCDC.
2017-11-06 downloaded from the CCDC.
;
_cell_angle_alpha 90.00
_cell_angle_beta 128.40(3)
_cell_angle_gamma 90.00
_cell_formula_units_Z 8
_cell_length_a 21.311(4)
_cell_length_b 12.257(3)
_cell_length_c 16.659(3)
_cell_measurement_reflns_used 3001
_cell_measurement_temperature 298(2)
_cell_measurement_theta_max 24.99
_cell_measurement_theta_min 2.08
_cell_volume 3410.2(19)
_computing_cell_refinement 'X-Area (Stoe & Cie GmbH, 2005)'
_computing_data_collection 'X-Area (Stoe & Cie GmbH, 2005)'
_computing_data_reduction 'X-Area (Stoe & Cie GmbH, 2005)'
_computing_molecular_graphics 'ORTEP-3 for Windows (Farrugia, 1997)'
_computing_publication_material 'WinGX (Farrugia, 1999)'
_computing_structure_refinement 'SHELXL-97 (Sheldrick, 2008)'
_computing_structure_solution 'SHELXS-97 (Sheldrick, 2008)'
_diffrn_ambient_temperature 298(2)
_diffrn_detector_area_resol_mean '0.15 mm'
_diffrn_measured_fraction_theta_full 0.999
_diffrn_measured_fraction_theta_max 0.999
_diffrn_measurement_device_type 'STOE IPDS 2T'
_diffrn_measurement_method 'rotation method'
_diffrn_radiation_monochromator graphite
_diffrn_radiation_source 'fine-focus sealed tube'
_diffrn_radiation_type MoK\a
_diffrn_radiation_wavelength 0.71073
_diffrn_reflns_av_R_equivalents 0.0814
_diffrn_reflns_av_sigmaI/netI 0.0833
_diffrn_reflns_limit_h_max 24
_diffrn_reflns_limit_h_min -25
_diffrn_reflns_limit_k_max 14
_diffrn_reflns_limit_k_min -14
_diffrn_reflns_limit_l_max 19
_diffrn_reflns_limit_l_min -19
_diffrn_reflns_number 9010
_diffrn_reflns_theta_full 24.99
_diffrn_reflns_theta_max 24.99
_diffrn_reflns_theta_min 2.08
_diffrn_standards_number 0
_exptl_absorpt_coefficient_mu 8.230
_exptl_absorpt_correction_T_max 0.3716
_exptl_absorpt_correction_T_min 0.1915
_exptl_absorpt_correction_type numerical
_exptl_absorpt_process_details 'shape of crystal determined optically'
_exptl_crystal_colour yellow
_exptl_crystal_density_diffrn 1.876
_exptl_crystal_density_method 'not measured'
_exptl_crystal_description plate
_exptl_crystal_F_000 1840
_exptl_crystal_size_max 0.30
_exptl_crystal_size_mid 0.20
_exptl_crystal_size_min 0.15
_refine_diff_density_max 0.832
_refine_diff_density_min -1.077
_refine_diff_density_rms 0.122
_refine_ls_extinction_method none
_refine_ls_goodness_of_fit_ref 0.878
_refine_ls_hydrogen_treatment constr
_refine_ls_matrix_type full
_refine_ls_number_parameters 209
_refine_ls_number_reflns 3001
_refine_ls_number_restraints 0
_refine_ls_restrained_S_all 0.878
_refine_ls_R_factor_all 0.0736
_refine_ls_R_factor_gt 0.0375
_refine_ls_shift/su_max 0.001
_refine_ls_shift/su_mean 0.000
_refine_ls_structure_factor_coef Fsqd
_refine_ls_weighting_details 'calc w=1/[\s^2^(Fo^2^)+(0.0204P)^2^+0.0000P] where P=(Fo^2^+2Fc^2^)/3'
_refine_ls_weighting_scheme calc
_refine_ls_wR_factor_gt 0.0616
_refine_ls_wR_factor_ref 0.0678
_reflns_number_gt 2012
_reflns_number_total 3001
_reflns_threshold_expression >2sigma(I)
_cod_data_source_file c7nj03110f2.cif
_cod_data_source_block khd366b
_cod_original_sg_symbol_H-M 'C 2/c'
_cod_database_code 7056732

loop_
_symmetry_equiv_pos_as_xyz
'x, y, z'
'-x, y, -z+1/2'
'x+1/2, y+1/2, z'
'-x+1/2, y+1/2, -z+1/2'
'-x, -y, -z'
'x, -y, z-1/2'
'-x+1/2, -y+1/2, -z'
'x+1/2, -y+1/2, z-1/2'

loop_
_atom_site_label
_atom_site_type_symbol
_atom_site_fract_x
_atom_site_fract_y
_atom_site_fract_z
_atom_site_U_iso_or_equiv
_atom_site_adp_type
_atom_site_occupancy
_atom_site_symmetry_multiplicity
_atom_site_calc_flag
_atom_site_refinement_flags
Pt1 Pt 0.71505(2) 0.28246(2) 0.86217(3) 0.04745(11) Uani 1 1 d .
N1 N 0.8088(4) 0.1926(5) 0.8812(5) 0.0495(17) Uani 1 1 d .
N2 N 0.8092(5) 0.4682(6) 1.0200(6) 0.062(2) Uani 1 1 d .
C1 C 0.6507(6) 0.1610(6) 0.7578(6) 0.049(2) Uani 1 1 d .
C2 C 0.5685(6) 0.1419(7) 0.6968(6) 0.057(2) Uani 1 1 d .
H2 H 0.5363 0.1924 0.6975 0.068 Uiso 1 1 calc R
C3 C 0.5330(6) 0.0503(7) 0.6349(7) 0.068(3) Uani 1 1 d .
H3 H 0.4778 0.0404 0.5935 0.082 Uiso 1 1 calc R
C4 C 0.5810(7) -0.0252(7) 0.6362(7) 0.066(3) Uani 1 1 d .
H4 H 0.5579 -0.0882 0.5971 0.080 Uiso 1 1 calc R
C5 C 0.6625(7) -0.0103(7) 0.6940(7) 0.058(2) Uani 1 1 d .
H5 H 0.6939 -0.0622 0.6931 0.069 Uiso 1 1 calc R
C6 C 0.6977(5) 0.0839(6) 0.7544(6) 0.0404(19) Uani 1 1 d .
C7 C 0.7825(5) 0.1053(6) 0.8171(6) 0.046(2) Uani 1 1 d .
C8 C 0.8374(7) 0.0462(7) 0.8162(8) 0.061(3) Uani 1 1 d .
H8 H 0.8205 -0.0129 0.7720 0.073 Uiso 1 1 calc R
C9 C 0.9174(7) 0.0751(8) 0.8811(9) 0.075(3) Uani 1 1 d .
H9 H 0.9545 0.0359 0.8804 0.090 Uiso 1 1 calc R
C10 C 0.9423(6) 0.1628(9) 0.9470(9) 0.079(3) Uani 1 1 d .
H10 H 0.9960 0.1831 0.9914 0.095 Uiso 1 1 calc R
C11 C 0.8873(6) 0.2175(8) 0.9453(7) 0.066(2) Uani 1 1 d .
H11 H 0.9040 0.2755 0.9905 0.079 Uiso 1 1 calc R
C12 C 0.6138(6) 0.3554(7) 0.8290(8) 0.077(3) Uani 1 1 d .
H12A H 0.6290 0.4189 0.8711 0.115 Uiso 1 1 calc R
H12B H 0.5869 0.3047 0.8423 0.115 Uiso 1 1 calc R
H12C H 0.5786 0.3763 0.7581 0.115 Uiso 1 1 calc R
C13 C 0.7768(7) 0.3970(7) 0.9625(8) 0.062(3) Uani 1 1 d .
C14 C 0.8472(7) 0.5488(7) 1.0998(7) 0.068(3) Uani 1 1 d .
H14A H 0.9008 0.5239 1.1552 0.081 Uiso 1 1 calc R
H14B H 0.8177 0.5543 1.1264 0.081 Uiso 1 1 calc R
C15 C 0.8528(5) 0.6597(7) 1.0677(7) 0.051(2) Uani 1 1 d .
C16 C 0.8866(8) 0.7414(7) 1.1402(9) 0.081(3) Uani 1 1 d .
H16 H 0.9053 0.7263 1.2065 0.097 Uiso 1 1 calc R
C17 C 0.8280(7) 0.6839(7) 0.9725(7) 0.070(3) Uani 1 1 d .
H17 H 0.8067 0.6291 0.9234 0.084 Uiso 1 1 calc R
C18 C 0.8928(8) 0.8447(8) 1.1147(9) 0.096(4) Uani 1 1 d .
H18 H 0.9156 0.8994 1.1640 0.115 Uiso 1 1 calc R
C19 C 0.8341(7) 0.7891(9) 0.9476(8) 0.079(3) Uani 1 1 d .
H19 H 0.8161 0.8048 0.8818 0.095 Uiso 1 1 calc R
C20 C 0.8664(7) 0.8689(7) 1.0191(9) 0.079(3) Uani 1 1 d .
H20 H 0.8704 0.9397 1.0026 0.095 Uiso 1 1 calc R

loop_
_atom_site_aniso_label
_atom_site_aniso_U_11
_atom_site_aniso_U_22
_atom_site_aniso_U_33
_atom_site_aniso_U_23
_atom_site_aniso_U_13
_atom_site_aniso_U_12
Pt1 0.0563(2) 0.03776(15) 0.0559(2) 0.0001(2) 0.03862(18) -0.0020(2)
N1 0.040(5) 0.055(4) 0.047(4) 0.006(3) 0.024(4) 0.000(3)
N2 0.089(7) 0.046(4) 0.071(6) -0.001(4) 0.059(6) -0.002(4)
C1 0.061(7) 0.040(4) 0.041(5) 0.001(4) 0.029(5) -0.006(4)
C2 0.053(7) 0.059(5) 0.050(6) 0.001(4) 0.028(5) 0.007(5)
C3 0.048(7) 0.081(7) 0.058(7) -0.013(5) 0.024(6) -0.003(5)
C4 0.083(9) 0.061(6) 0.048(6) -0.018(5) 0.038(7) -0.025(6)
C5 0.065(8) 0.058(5) 0.058(6) -0.003(4) 0.042(6) 0.002(5)
C6 0.047(6) 0.040(4) 0.038(5) 0.000(3) 0.028(5) 0.000(4)
C7 0.056(6) 0.050(4) 0.040(5) 0.002(4) 0.034(5) 0.001(4)
C8 0.065(8) 0.053(5) 0.073(7) 0.008(5) 0.047(7) 0.009(5)
C9 0.071(9) 0.074(7) 0.095(9) 0.008(6) 0.058(8) 0.012(6)
C10 0.051(7) 0.080(7) 0.099(9) 0.005(6) 0.044(7) 0.000(6)
C11 0.064(7) 0.056(5) 0.072(7) -0.005(6) 0.039(6) -0.002(6)
C12 0.062(7) 0.064(6) 0.100(8) -0.012(6) 0.048(7) 0.007(5)
C13 0.080(8) 0.045(5) 0.090(8) 0.011(5) 0.067(7) 0.005(5)
C14 0.091(9) 0.061(6) 0.058(7) -0.016(5) 0.050(7) -0.018(5)
C15 0.058(6) 0.046(4) 0.054(6) 0.002(4) 0.037(5) -0.002(4)
C16 0.133(11) 0.053(6) 0.072(7) -0.008(5) 0.070(8) -0.009(6)
C17 0.096(9) 0.055(5) 0.055(6) -0.008(4) 0.045(7) -0.009(5)
C18 0.143(12) 0.054(6) 0.082(9) -0.019(6) 0.065(9) -0.015(7)
C19 0.103(9) 0.071(6) 0.082(8) 0.010(6) 0.066(8) 0.015(7)
C20 0.109(10) 0.049(5) 0.102(9) 0.000(6) 0.077(9) 0.000(6)

loop_
_atom_type_symbol
_atom_type_description
_atom_type_scat_dispersion_real
_atom_type_scat_dispersion_imag
_atom_type_scat_source
C C 0.0033 0.0016 'International Tables Vol C Tables 4.2.6.8 and 6.1.1.4'
H H 0.0000 0.0000 'International Tables Vol C Tables 4.2.6.8 and 6.1.1.4'
N N 0.0061 0.0033 'International Tables Vol C Tables 4.2.6.8 and 6.1.1.4'
Pt Pt -1.7033 8.3905 'International Tables Vol C Tables 4.2.6.8 and 6.1.1.4'

loop_
_geom_angle_atom_site_label_1
_geom_angle_atom_site_label_2
_geom_angle_atom_site_label_3
_geom_angle
C13 Pt1 C1 179.5(4)
C13 Pt1 C12 87.4(4)
C1 Pt1 C12 92.8(4)
C13 Pt1 N1 100.1(3)
C1 Pt1 N1 79.7(3)
C12 Pt1 N1 172.5(3)
C11 N1 C7 120.2(7)
C11 N1 Pt1 126.2(6)
C7 N1 Pt1 113.5(6)
C13 N2 C14 172.1(8)
C2 C1 C6 117.5(7)
C2 C1 Pt1 128.3(6)
C6 C1 Pt1 114.0(6)
C3 C2 C1 122.4(8)
C3 C2 H2 118.8
C1 C2 H2 118.8
C4 C3 C2 118.5(10)
C4 C3 H3 120.7
C2 C3 H3 120.7
C3 C4 C5 121.8(9)
C3 C4 H4 119.1
C5 C4 H4 119.1
C4 C5 C6 119.3(8)
C4 C5 H5 120.4
C6 C5 H5 120.4
C1 C6 C5 120.4(8)
C1 C6 C7 116.9(7)
C5 C6 C7 122.6(8)
N1 C7 C8 118.7(9)
N1 C7 C6 115.5(7)
C8 C7 C6 125.7(8)
C9 C8 C7 119.8(9)
C9 C8 H8 120.1
C7 C8 H8 120.1
C8 C9 C10 119.8(10)
C8 C9 H9 120.1
C10 C9 H9 120.1
C11 C10 C9 118.3(10)
C11 C10 H10 120.8
C9 C10 H10 120.8
C10 C11 N1 123.0(9)
C10 C11 H11 118.5
N1 C11 H11 118.5
Pt1 C12 H12A 109.5
Pt1 C12 H12B 109.5
H12A C12 H12B 109.5
Pt1 C12 H12C 109.5
H12A C12 H12C 109.5
H12B C12 H12C 109.5
N2 C13 Pt1 175.8(9)
N2 C14 C15 114.8(8)
N2 C14 H14A 108.6
C15 C14 H14A 108.6
N2 C14 H14B 108.6
C15 C14 H14B 108.6
H14A C14 H14B 107.5
C17 C15 C16 118.5(8)
C17 C15 C14 123.9(8)
C16 C15 C14 117.6(8)
C18 C16 C15 120.0(10)
C18 C16 H16 120.0
C15 C16 H16 120.0
C15 C17 C19 120.8(8)
C15 C17 H17 119.6
C19 C17 H17 119.6
C20 C18 C16 121.3(10)
C20 C18 H18 119.4
C16 C18 H18 119.4
C20 C19 C17 120.1(9)
C20 C19 H19 120.0
C17 C19 H19 120.0
C18 C20 C19 119.3(9)
C18 C20 H20 120.3
C19 C20 H20 120.3

loop_
_geom_bond_atom_site_label_1
_geom_bond_atom_site_label_2
_geom_bond_distance
Pt1 C13 1.940(11)
Pt1 C1 2.039(8)
Pt1 C12 2.068(9)
Pt1 N1 2.125(7)
N1 C11 1.347(11)
N1 C7 1.363(9)
N2 C13 1.155(11)
N2 C14 1.436(11)
C1 C2 1.394(12)
C1 C6 1.404(10)
C2 C3 1.388(12)
C2 H2 0.9300
C3 C4 1.370(12)
C3 H3 0.9300
C4 C5 1.379(13)
C4 H4 0.9300
C5 C6 1.404(11)
C5 H5 0.9300
C6 C7 1.442(11)
C7 C8 1.385(11)
C8 C9 1.384(14)
C8 H8 0.9300
C9 C10 1.386(13)
C9 H9 0.9300
C10 C11 1.335(12)
C10 H10 0.9300
C11 H11 0.9300
C12 H12A 0.9600
C12 H12B 0.9600
C12 H12C 0.9600
C14 C15 1.492(11)
C14 H14A 0.9700
C14 H14B 0.9700
C15 C17 1.357(11)
C15 C16 1.379(12)
C16 C18 1.368(12)
C16 H16 0.9300
C17 C19 1.385(11)
C17 H17 0.9300
C18 C20 1.351(13)
C18 H18 0.9300
C19 C20 1.353(13)
C19 H19 0.9300
C20 H20 0.9300

loop_
_geom_torsion_atom_site_label_1
_geom_torsion_atom_site_label_2
_geom_torsion_atom_site_label_3
_geom_torsion_atom_site_label_4
_geom_torsion
C13 Pt1 N1 C11 -1.8(7)
C1 Pt1 N1 C11 178.7(7)
C12 Pt1 N1 C11 177(2)
C13 Pt1 N1 C7 -178.8(5)
C1 Pt1 N1 C7 1.7(5)
C12 Pt1 N1 C7 0(3)
C13 Pt1 C1 C2 113(37)
C12 Pt1 C1 C2 -3.4(8)
N1 Pt1 C1 C2 176.8(8)
C13 Pt1 C1 C6 -62(37)
C12 Pt1 C1 C6 -178.4(6)
N1 Pt1 C1 C6 1.8(5)
C6 C1 C2 C3 0.6(12)
Pt1 C1 C2 C3 -174.3(6)
C1 C2 C3 C4 1.7(13)
C2 C3 C4 C5 -2.5(14)
C3 C4 C5 C6 0.9(14)
C2 C1 C6 C5 -2.3(11)
Pt1 C1 C6 C5 173.3(6)
C2 C1 C6 C7 179.4(7)
Pt1 C1 C6 C7 -5.0(9)
C4 C5 C6 C1 1.5(12)
C4 C5 C6 C7 179.8(7)
C11 N1 C7 C8 -2.8(11)
Pt1 N1 C7 C8 174.4(6)
C11 N1 C7 C6 177.9(7)
Pt1 N1 C7 C6 -4.8(8)
C1 C6 C7 N1 6.6(10)
C5 C6 C7 N1 -171.7(7)
C1 C6 C7 C8 -172.6(7)
C5 C6 C7 C8 9.1(12)
N1 C7 C8 C9 1.2(12)
C6 C7 C8 C9 -179.6(8)
C7 C8 C9 C10 0.3(15)
C8 C9 C10 C11 -0.3(15)
C9 C10 C11 N1 -1.3(15)
C7 N1 C11 C10 2.9(13)
Pt1 N1 C11 C10 -174.0(7)
C14 N2 C13 Pt1 80(14)
C1 Pt1 C13 N2 -123(35)
C12 Pt1 C13 N2 -6(10)
N1 Pt1 C13 N2 174(10)
C13 N2 C14 C15 -157(7)
N2 C14 C15 C17 -3.1(14)
N2 C14 C15 C16 178.2(9)
C17 C15 C16 C18 1.7(16)
C14 C15 C16 C18 -179.6(11)
C16 C15 C17 C19 -2.2(15)
C14 C15 C17 C19 179.2(10)
C15 C16 C18 C20 -0.2(19)
C15 C17 C19 C20 1.2(16)
C16 C18 C20 C19 -0.8(18)
C17 C19 C20 C18 0.3(17)
